data_4343792
loop_
_publ_author_name
'Passmore, J.'
'Sutherland, G.W.'
'White, P.S.'

_publ_section_title
;
 X-ray crystal structure of triiodine(1+) hexafluoroarsenate (V), I3 As F6
;
_journal_name_full 'Inorganic Chemistry'
_journal_page_first 2169
_journal_page_last 2171
_journal_volume 20
_journal_year 1981
_chemical_formula_sum 'As F6 I3'
_chemical_name_systematic 'I3 As F6'
_space_group_IT_number 2
_symmetry_space_group_name_Hall '-P 1'
_symmetry_space_group_name_H-M 'P -1'
_cell_angle_alpha 103.08
_cell_angle_beta 88.95
_cell_angle_gamma 100.35
_cell_formula_units_Z 2
_cell_length_a 8.054
_cell_length_b 5.942
_cell_length_c 10.503
_cell_volume 481.502
_citation_journal_id_ASTM INOCAJ
_cod_data_source_file Passmore_INOCAJ_1981_1509.cif
_cod_data_source_block As1F6I3
_cod_original_cell_volume 481.5024
_cod_original_formula_sum 'As1 F6 I3'
_cod_database_code 4343792

loop_
_symmetry_equiv_pos_as_xyz
x,y,z
-x,-y,-z

loop_
_atom_site_label
_atom_site_type_symbol
_atom_site_fract_x
_atom_site_fract_y
_atom_site_fract_z
_atom_site_occupancy
_atom_site_U_iso_or_equiv
F5 F-1 0.9624 0.5402 0.7337 1 0.0
F1 F-1 0.743 0.7497 0.7166 1 0.0
F6 F-1 0.68 0.3331 0.6848 1 0.0
I3 I 0.7627 0.7785 0.4604 1 0.0
I2 I 0.6199 0.0962 0.1785 1 0.0
I1 I 0.8297 0.8175 0.2157 1 0.0
As1 As+5 0.7753 0.5525 0.8065 1 0.0
F2 F-1 0.8753 0.7814 0.9269 1 0.0
F3 F-1 0.5903 0.5765 0.8787 1 0.0
F4 F-1 0.8112 0.3602 0.8952 1 0.0
